data_1512027
loop_
_publ_author_name
'Dalton, Derek M.'
'Rovis, Tomislav'

_publ_section_title
;
 Catalytic, Asymmetric Indolizidinone Aza-Quaternary Stereocenter
 Synthesis: Expedient Synthesis of the Cylindricine Alkaloid Core
;
_journal_issue 10
_journal_name_full 'Organic Letters'
_journal_page_first 2346
_journal_paper_doi 10.1021/ol400529k
_journal_volume 15
_journal_year 2013
_chemical_absolute_configuration rmad
_chemical_formula_moiety 'C16 H28 N O, Cl'
_chemical_formula_sum 'C16 H28 Cl N O'
_chemical_formula_weight 284.84
_chemical_name_systematic
;

 ?

;
_space_group_IT_number 19
_symmetry_cell_setting orthorhombic
_symmetry_space_group_name_Hall 'P 2ac 2ab'
_symmetry_space_group_name_H-M 'P 21 21 21'
_atom_sites_solution_hydrogens geom
_atom_sites_solution_primary direct
_atom_sites_solution_secondary difmap
_audit_creation_method SHELXL-97
_cell_angle_alpha 90.00
_cell_angle_beta 90.00
_cell_angle_gamma 90.00
_cell_formula_units_Z 4
_cell_length_a 6.9763(5)
_cell_length_b 13.1038(10)
_cell_length_c 17.5908(13)
_cell_measurement_reflns_used 6374
_cell_measurement_temperature 100(2)
_cell_measurement_theta_max 24.05
_cell_measurement_theta_min 2.79
_cell_volume 1608.1(2)
_computing_cell_refinement 'APEX2 (Bruker, 2009)'
_computing_data_collection 'APEX2 (Bruker, 2009)'
_computing_data_reduction 'APEX2 (Bruker, 2009)'
_computing_molecular_graphics 'APEX2 (Bruker, 2009)'
_computing_publication_material 'APEX2 (Bruker, 2009)'
_computing_structure_refinement 'XL (Sheldrick, 2008)'
_computing_structure_solution 'XS (Sheldrick, 2008)'
_diffrn_ambient_temperature 100(2)
_diffrn_measured_fraction_theta_full 1.000
_diffrn_measured_fraction_theta_max 1.000
_diffrn_measurement_device_type 'CCD area detector'
_diffrn_measurement_method 'phi and omega scans'
_diffrn_radiation_monochromator graphite
_diffrn_radiation_source 'fine-focus sealed tube'
_diffrn_radiation_type MoK\a
_diffrn_radiation_wavelength 0.71073
_diffrn_reflns_av_R_equivalents 0.0472
_diffrn_reflns_av_sigmaI/netI 0.0329
_diffrn_reflns_limit_h_max 8
_diffrn_reflns_limit_h_min -8
_diffrn_reflns_limit_k_max 15
_diffrn_reflns_limit_k_min -15
_diffrn_reflns_limit_l_max 21
_diffrn_reflns_limit_l_min -21
_diffrn_reflns_number 24048
_diffrn_reflns_theta_full 25.37
_diffrn_reflns_theta_max 25.37
_diffrn_reflns_theta_min 1.94
_exptl_absorpt_coefficient_mu 0.232
_exptl_absorpt_correction_T_max 0.9835
_exptl_absorpt_correction_T_min 0.9482
_exptl_absorpt_correction_type multi-scan
_exptl_absorpt_process_details 'Sheldrick, G. M. (2008) SADABS. University of Gottingen, Germany.'
_exptl_crystal_colour yellow
_exptl_crystal_density_diffrn 1.177
_exptl_crystal_density_meas ?
_exptl_crystal_density_method 'not measured'
_exptl_crystal_description Block
_exptl_crystal_F_000 620
_exptl_crystal_size_max 0.23
_exptl_crystal_size_mid 0.14
_exptl_crystal_size_min 0.07
_refine_diff_density_max 0.926
_refine_diff_density_min -0.316
_refine_diff_density_rms 0.066
_refine_ls_abs_structure_details 'Flack H D (1983), Acta Cryst. A39, 876-881'
_refine_ls_abs_structure_Flack -0.05(13)
_refine_ls_extinction_method none
_refine_ls_goodness_of_fit_ref 1.061
_refine_ls_hydrogen_treatment mixed
_refine_ls_matrix_type full
_refine_ls_number_parameters 178
_refine_ls_number_reflns 2954
_refine_ls_number_restraints 0
_refine_ls_restrained_S_all 1.061
_refine_ls_R_factor_all 0
_refine_ls_R_factor_gt 0.0599
_refine_ls_shift/su_max 0.000
_refine_ls_shift/su_mean 0.000
_refine_ls_structure_factor_coef Fsqd
_refine_ls_weighting_details 'calc w=1/[\s^2^(Fo^2^)+(0.0831P)^2^+1.4489P] where P=(Fo^2^+2Fc^2^)/3'
_refine_ls_weighting_scheme calc
_refine_ls_wR_factor_gt 0.1535
_refine_ls_wR_factor_ref 0.1661
_reflns_number_gt 2392
_reflns_number_total 2954
_reflns_threshold_expression >2sigma(I)
_cod_data_source_file ol400529k_si_001.cif
_cod_data_source_block rovis159_0m
_cod_depositor_comments
;
The following automatic conversions were performed:

'_symmetry_cell_setting' value 'Orthorhombic' changed to
'orthorhombic' according to
/home/saulius/struct/CIF-dictionaries/cif_core.dic dictionary named
'cif_core.dic' version 2.3.1 from 2005-06-27.

Automatic conversion script
Id: cif_fix_values 1891 2012-01-12 08:04:46Z andrius 

The following automatic conversions were performed:

'_exptl_crystal_density_meas' value 'not determined' was changed to
'?' - the value is perceived as not measured.

Automatic conversion script
Id: cif_fix_values 3008 2015-01-20 13:52:24Z robertas 
;
_cod_original_sg_symbol_H-M P2(1)2(1)2(1)
_cod_database_code 1512027

loop_
_symmetry_equiv_pos_as_xyz
'x, y, z'
'-x+1/2, -y, z+1/2'
'-x, y+1/2, -z+1/2'
'x+1/2, -y+1/2, -z'

loop_
_atom_site_label
_atom_site_type_symbol
_atom_site_fract_x
_atom_site_fract_y
_atom_site_fract_z
_atom_site_U_iso_or_equiv
_atom_site_adp_type
_atom_site_occupancy
_atom_site_symmetry_multiplicity
_atom_site_calc_flag
_atom_site_refinement_flags
C1 C 0.2593(5) 0.1393(3) 0.1400(3) 0.0400(10) Uani 1 1 d .
H17 H 0.1659 0.1449 0.0986 0.048 Uiso 1 1 calc R
C2 C 0.4558(5) 0.1666(3) 0.1082(2) 0.0394(9) Uani 1 1 d .
H2A H 0.5526 0.1446 0.1443 0.047 Uiso 1 1 calc R
H2B H 0.4755 0.1286 0.0616 0.047 Uiso 1 1 calc R
C3 C 0.4858(5) 0.2792(3) 0.0917(2) 0.0376(9) Uani 1 1 d .
C4 C 0.4150(5) 0.3512(3) 0.1535(2) 0.0337(9) Uani 1 1 d .
H4 H 0.5025 0.3441 0.1967 0.040 Uiso 1 1 calc R
C5 C 0.4227(6) 0.4626(3) 0.1284(2) 0.0402(10) Uani 1 1 d .
H5A H 0.5463 0.4761 0.1052 0.048 Uiso 1 1 calc R
H5B H 0.4107 0.5061 0.1727 0.048 Uiso 1 1 calc R
C6 C 0.0676(6) 0.4634(3) 0.1031(3) 0.0475(11) Uani 1 1 d .
H6A H -0.0297 0.4788 0.0655 0.057 Uiso 1 1 calc R
H6B H 0.0424 0.5043 0.1480 0.057 Uiso 1 1 calc R
C7 C 0.0590(6) 0.3508(3) 0.1236(3) 0.0409(10) Uani 1 1 d .
H7A H 0.0784 0.3100 0.0783 0.049 Uiso 1 1 calc R
H7B H -0.0665 0.3347 0.1441 0.049 Uiso 1 1 calc R
C8 C 0.2129(5) 0.3246(3) 0.1824(2) 0.0322(8) Uani 1 1 d .
C9 C 0.1723(6) 0.3695(3) 0.2606(2) 0.0418(9) Uani 1 1 d .
H9A H 0.2203 0.4388 0.2638 0.050 Uiso 1 1 calc R
H9B H 0.0356 0.3701 0.2707 0.050 Uiso 1 1 calc R
C10 C 0.2757(8) 0.3009(4) 0.3170(3) 0.0589(13) Uani 1 1 d .
H10A H 0.4003 0.3290 0.3296 0.071 Uiso 1 1 calc R
H10B H 0.2016 0.2940 0.3633 0.071 Uiso 1 1 calc R
C11 C 0.2973(6) 0.1996(3) 0.2785(2) 0.0450(10) Uani 1 1 d .
H11A H 0.2355 0.1463 0.3079 0.054 Uiso 1 1 calc R
H11B H 0.4316 0.1824 0.2723 0.054 Uiso 1 1 calc R
C12 C 0.2478(6) 0.0310(3) 0.1721(3) 0.0620(14) Uani 1 1 d .
H12A H 0.3396 0.0252 0.2133 0.074 Uiso 1 1 calc R
H12B H 0.1211 0.0212 0.1936 0.074 Uiso 1 1 calc R
C13 C 0.2846(7) -0.0529(3) 0.1172(3) 0.0635(14) Uani 1 1 d .
H13A H 0.4101 -0.0430 0.0946 0.076 Uiso 1 1 calc R
H13B H 0.2869 -0.1172 0.1445 0.076 Uiso 1 1 calc R
C14 C 0.1428(8) -0.0592(4) 0.0569(3) 0.0604(14) Uani 1 1 d .
H14A H 0.1527 0.0009 0.0249 0.073 Uiso 1 1 calc R
H14B H 0.0157 -0.0600 0.0792 0.073 Uiso 1 1 calc R
C15 C 0.1703(8) -0.1597(4) 0.0052(3) 0.0719(15) Uani 1 1 d .
H15A H 0.1694 -0.2192 0.0371 0.108 Uiso 1 1 calc R
H15B H 0.2904 -0.1557 -0.0213 0.108 Uiso 1 1 calc R
H15C H 0.0676 -0.1641 -0.0309 0.108 Uiso 1 1 calc R
C16 C 0.2642(7) 0.4892(3) 0.0717(2) 0.0486(12) Uani 1 1 d .
H16A H 0.2699 0.5615 0.0600 0.058 Uiso 1 1 calc R
H16B H 0.2849 0.4517 0.0248 0.058 Uiso 1 1 calc R
Cl1 Cl 0.79990(12) 0.17567(8) 0.25867(7) 0.0495(3) Uani 1 1 d .
H18 H 0.069(7) 0.198(3) 0.213(2) 0.042(11) Uiso 1 1 d .
N1 N 0.2005(5) 0.2122(2) 0.20182(18) 0.0357(7) Uani 1 1 d .
O1 O 0.5758(5) 0.3077(2) 0.03793(17) 0.0518(8) Uani 1 1 d .

loop_
_atom_site_aniso_label
_atom_site_aniso_U_11
_atom_site_aniso_U_22
_atom_site_aniso_U_33
_atom_site_aniso_U_23
_atom_site_aniso_U_13
_atom_site_aniso_U_12
C1 0.029(2) 0.031(2) 0.060(3) 0.0004(18) 0.0025(17) -0.0012(15)
C2 0.0300(19) 0.032(2) 0.056(2) -0.0020(18) 0.0077(18) 0.0003(17)
C3 0.0288(19) 0.036(2) 0.048(2) 0.0005(19) 0.0078(19) -0.0034(17)
C4 0.0266(18) 0.034(2) 0.041(2) -0.0007(17) 0.0041(16) -0.0021(15)
C5 0.039(2) 0.034(2) 0.048(2) -0.0010(18) 0.0087(19) -0.0102(18)
C6 0.046(2) 0.038(2) 0.058(3) 0.006(2) -0.007(2) 0.003(2)
C7 0.032(2) 0.033(2) 0.058(2) 0.0027(18) -0.0019(19) -0.0025(17)
C8 0.0234(16) 0.0306(18) 0.0427(19) 0.0032(16) 0.0020(16) 0.0014(17)
C9 0.0313(19) 0.044(2) 0.050(2) -0.0035(19) 0.0086(19) 0.0002(16)
C10 0.053(3) 0.077(4) 0.047(2) 0.000(2) 0.004(2) 0.013(3)
C11 0.0231(17) 0.062(3) 0.050(2) 0.020(2) 0.0048(18) 0.0033(19)
C12 0.038(2) 0.040(3) 0.108(4) 0.013(3) 0.020(2) 0.0011(18)
C13 0.042(2) 0.039(2) 0.109(4) 0.004(3) 0.008(3) 0.000(2)
C14 0.075(3) 0.056(3) 0.050(3) 0.009(2) 0.011(3) 0.017(3)
C15 0.057(3) 0.083(4) 0.076(3) -0.002(3) -0.003(3) -0.009(3)
C16 0.065(3) 0.030(2) 0.050(2) 0.0073(18) -0.001(2) -0.0031(19)
Cl1 0.0203(4) 0.0469(5) 0.0813(8) 0.0156(5) 0.0060(5) -0.0015(4)
N1 0.0177(14) 0.0345(16) 0.0549(19) 0.0079(14) 0.0035(15) 0.0005(14)
O1 0.0629(19) 0.0379(17) 0.0546(17) -0.0020(14) 0.0248(16) -0.0088(15)

loop_
_atom_type_symbol
_atom_type_description
_atom_type_scat_dispersion_real
_atom_type_scat_dispersion_imag
_atom_type_scat_source
C C 0.0033 0.0016 'International Tables Vol C Tables 4.2.6.8 and 6.1.1.4'
H H 0.0000 0.0000 'International Tables Vol C Tables 4.2.6.8 and 6.1.1.4'
N N 0.0061 0.0033 'International Tables Vol C Tables 4.2.6.8 and 6.1.1.4'
O O 0.0106 0.0060 'International Tables Vol C Tables 4.2.6.8 and 6.1.1.4'
Cl Cl 0.1484 0.1585 'International Tables Vol C Tables 4.2.6.8 and 6.1.1.4'

loop_
_geom_angle_atom_site_label_1
_geom_angle_atom_site_label_2
_geom_angle_atom_site_label_3
_geom_angle
N1 C1 C2 111.2(3)
N1 C1 C12 107.9(4)
C2 C1 C12 113.6(3)
C3 C2 C1 115.0(3)
O1 C3 C2 121.8(4)
O1 C3 C4 122.9(4)
C2 C3 C4 114.9(3)
C3 C4 C5 112.0(3)
C3 C4 C8 113.2(3)
C5 C4 C8 110.2(3)
C4 C5 C16 112.4(3)
C16 C6 C7 109.8(4)
C6 C7 C8 110.5(3)
N1 C8 C9 99.3(3)
N1 C8 C7 109.3(3)
C9 C8 C7 113.1(3)
N1 C8 C4 110.3(3)
C9 C8 C4 112.4(3)
C7 C8 C4 111.6(3)
C10 C9 C8 105.8(3)
C11 C10 C9 106.1(4)
C10 C11 N1 105.1(3)
C13 C12 C1 116.0(4)
C14 C13 C12 113.5(4)
C13 C14 C15 112.2(4)
C6 C16 C5 111.4(3)
C1 N1 C8 116.0(3)
C1 N1 C11 116.9(3)
C8 N1 C11 106.3(3)

loop_
_geom_bond_atom_site_label_1
_geom_bond_atom_site_label_2
_geom_bond_distance
C1 N1 1.505(5)
C1 C2 1.522(5)
C1 C12 1.530(6)
C2 C3 1.519(6)
C3 O1 1.195(5)
C3 C4 1.521(6)
C4 C5 1.526(6)
C4 C8 1.538(5)
C5 C16 1.529(6)
C6 C16 1.517(7)
C6 C7 1.519(6)
C7 C8 1.530(5)
C8 N1 1.515(5)
C8 C9 1.522(5)
C9 C10 1.521(6)
C10 C11 1.497(7)
C11 N1 1.518(5)
C12 C13 1.485(7)
C13 C14 1.453(7)
C14 C15 1.611(7)
